data_7131661
loop_
_publ_author_name
'Zhao, Xuan-Hui'
'Li, Na-Na'
'Peng, Jing'
'Xu, Jun'
'Luo, Peng'
'Dong, Xi-Yan'
'Hu, Xiaozong'

_publ_section_title
;
 Circularly polarized luminescence enlargement from crystals to oriented
 films of enantiopure 2D hybrid perovskites.
;
_journal_issue 45
_journal_name_full 'Chemical communications (Cambridge, England)'
_journal_page_first 6881
_journal_page_last 6884
_journal_paper_doi 10.1039/d3cc01739g
_journal_volume 59
_journal_year 2023
_chemical_formula_moiety 'Br14 Pb3, 8(C8 H11 F N), 2(H2 O)'
_chemical_formula_sum 'C64 H92 Br14 F8 N8 O2 Pb3'
_chemical_formula_weight 2897.76
_space_group_crystal_system triclinic
_space_group_IT_number 2
_space_group_name_Hall '-P 1'
_space_group_name_H-M_alt 'P -1'
_atom_sites_solution_hydrogens mixed
_atom_sites_solution_primary iterative
_audit_creation_date 2023-03-30
_audit_creation_method
;
Olex2 1.2
(compiled 2018.05.29 svn.r3508 for OlexSys, GUI svn.r5506)
;
_audit_update_record
;
2023-03-31 deposited with the CCDC.	2023-05-11 downloaded from the CCDC.
;
_cell_angle_alpha 115.7360(10)
_cell_angle_beta 102.2250(10)
_cell_angle_gamma 95.0980(10)
_cell_formula_units_Z 1
_cell_length_a 8.1612(2)
_cell_length_b 17.5034(4)
_cell_length_c 18.6108(5)
_cell_measurement_reflns_used 3763
_cell_measurement_temperature 296
_cell_measurement_theta_max 55
_cell_measurement_theta_min 4
_cell_volume 2290.62(10)
_computing_molecular_graphics 'Olex2 (Dolomanov et al., 2009)'
_computing_publication_material 'Olex2 (Dolomanov et al., 2009)'
_computing_structure_refinement 'ShelXL (Sheldrick, 2015)'
_computing_structure_solution 'olex2.solve (Bourhis et al., 2015)'
_diffrn_ambient_temperature 296
_diffrn_measured_fraction_theta_full 0.999
_diffrn_measured_fraction_theta_max 0.998
_diffrn_measurement_device_type 'XtaLAB AFC12 (RINC): Kappa single'
_diffrn_radiation_type MoK\a
_diffrn_radiation_wavelength 0.71073
_diffrn_reflns_av_R_equivalents 0.0894
_diffrn_reflns_av_unetI/netI 0.0355
_diffrn_reflns_Laue_measured_fraction_full 0.999
_diffrn_reflns_Laue_measured_fraction_max 0.998
_diffrn_reflns_limit_h_max 10
_diffrn_reflns_limit_h_min -10
_diffrn_reflns_limit_k_max 22
_diffrn_reflns_limit_k_min -22
_diffrn_reflns_limit_l_max 24
_diffrn_reflns_limit_l_min -24
_diffrn_reflns_number 133130
_diffrn_reflns_point_group_measured_fraction_full 0.999
_diffrn_reflns_point_group_measured_fraction_max 0.998
_diffrn_reflns_theta_full 25.242
_diffrn_reflns_theta_max 27.585
_diffrn_reflns_theta_min 2.213
_exptl_absorpt_coefficient_mu 11.662
_exptl_absorpt_correction_T_max 1
_exptl_absorpt_correction_T_min 0.374
_exptl_absorpt_correction_type multi-scan
_exptl_crystal_colour 'clear light colourless'
_exptl_crystal_colour_lustre clear
_exptl_crystal_colour_modifier light
_exptl_crystal_colour_primary colourless
_exptl_crystal_density_diffrn 2.101
_exptl_crystal_description needle
_exptl_crystal_F_000 1356
_exptl_crystal_size_max 0.2
_exptl_crystal_size_mid 0.03
_exptl_crystal_size_min 0.03
_refine_diff_density_max 0.538
_refine_diff_density_min -0.764
_refine_diff_density_rms 0.101
_refine_ls_extinction_method none
_refine_ls_goodness_of_fit_ref 1.039
_refine_ls_hydrogen_treatment constr
_refine_ls_matrix_type full
_refine_ls_number_parameters 459
_refine_ls_number_reflns 10590
_refine_ls_number_restraints 0
_refine_ls_restrained_S_all 1.039
_refine_ls_R_factor_all 0.0468
_refine_ls_R_factor_gt 0.0281
_refine_ls_shift/su_max 0.001
_refine_ls_shift/su_mean 0.000
_refine_ls_structure_factor_coef Fsqd
_refine_ls_weighting_details
;
 w=1/[\s^2^(Fo^2^)+(0.0245P)^2^+0.0423P]
 where P=(Fo^2^+2Fc^2^)/3
;
_refine_ls_weighting_scheme calc
_refine_ls_wR_factor_gt 0.0565
_refine_ls_wR_factor_ref 0.0616
_reflns_Friedel_coverage 0.000
_reflns_number_gt 8208
_reflns_number_total 10590
_reflns_threshold_expression 'I > 2\s(I)'
_cod_data_source_file d3cc01739g2.cif
_cod_data_source_block rac-1
_cod_depositor_comments 'Adding full bibliography for 7131659--7131661.cif.'
_cod_database_code 7131661
_shelxl_version_number 2013-2
_shelx_space_group_comment
;
The symmetry employed for this shelxl refinement is uniquely defined
by the following loop, which should always be used as a source of
symmetry information in preference to the above space-group names.
They are only intended as comments.
;
_shelx_estimated_absorpt_t_max 0.721
_shelx_estimated_absorpt_t_min 0.204
_olex2_refinement_description
;
1. Fixed Uiso
 At 1.2 times of:
  All C(H) groups, All N(H,H,H) groups
 At 1.5 times of:
  All C(H,H,H) groups, All O(H,H) groups
2.a Free rotating group:
 O1(H1D,H1E)
2.b Ternary CH refined with riding coordinates:
 C5(H5), C8(H8), C9(H9), C2(H2)
2.c Aromatic/amide H refined with riding coordinates:
 C7(H7), C14(H14), C15(H15), C26(H26), C10(H10), C11(H11), C16(H16), C28(H28),
 C20(H20), C21(H21), C22(H22), C24(H24), C19(H19), C30(H30), C31(H31), C32(H32)
2.d Idealised Me refined as rotating group:
 N1(H1A,H1B,H1C), C23(H23A,H23B,H23C), N3(H3A,H3B,H3C), C18(H18A,H18B,H18C),
 N4(H4A,H4B,H4C), C25(H25A,H25B,H25C), N2(H2A,H2B,H2C), C6(H6A,H6B,H6C)
;
_olex2_submission_special_instructions 'No special instructions were received'

loop_
_space_group_symop_operation_xyz
'x, y, z'
'-x, -y, -z'

loop_
_atom_site_label
_atom_site_type_symbol
_atom_site_fract_x
_atom_site_fract_y
_atom_site_fract_z
_atom_site_U_iso_or_equiv
_atom_site_adp_type
_atom_site_occupancy
_atom_site_site_symmetry_order
_atom_site_calc_flag
_atom_site_refinement_flags_posn
_atom_site_refinement_flags_adp
_atom_site_refinement_flags_occupancy
_atom_site_disorder_assembly
_atom_site_disorder_group
Pb1 Pb 1.0000 -0.5000 0.5000 0.03494(6) Uani 1 2 d S T P . .
Pb2 Pb 0.39081(2) -0.47654(2) 0.26552(2) 0.03983(5) Uani 1 1 d . . . . .
Br1 Br 0.93515(6) -0.69479(3) 0.40231(3) 0.04875(11) Uani 1 1 d . . . . .
Br2 Br 1.26946(6) -0.49129(3) 0.41531(3) 0.05000(12) Uani 1 1 d . . . . .
Br3 Br 0.75845(6) -0.48120(3) 0.36467(3) 0.04537(11) Uani 1 1 d . . . . .
Br4 Br 0.25530(7) -0.67242(3) 0.15241(3) 0.05815(13) Uani 1 1 d . . . . .
Br5 Br 0.51335(7) -0.46012(4) 0.13771(3) 0.05741(13) Uani 1 1 d . . . . .
Br6 Br 0.04818(6) -0.46585(3) 0.20361(3) 0.04781(11) Uani 1 1 d . . . . .
Br7 Br 0.46657(7) -0.28497(3) 0.38011(3) 0.05434(12) Uani 1 1 d . . . . .
F1 F 0.8875(6) 0.0741(2) 0.7368(2) 0.1168(15) Uani 1 1 d . . . . .
N1 N 0.6232(5) -0.3281(2) 0.5361(2) 0.0486(9) Uani 1 1 d . . . . .
H1A H 0.6046 -0.3156 0.4939 0.058 Uiso 1 1 calc GR . . . .
H1B H 0.5764 -0.3835 0.5177 0.058 Uiso 1 1 calc GR . . . .
H1C H 0.7354 -0.3190 0.5583 0.058 Uiso 1 1 calc GR . . . .
C3 C 0.6381(7) -0.1780(3) 0.6404(3) 0.0540(12) Uani 1 1 d . . . . .
C5 C 0.5439(7) -0.2712(3) 0.6007(3) 0.0550(12) Uani 1 1 d . . . . .
H5 H 0.4255 -0.2745 0.5726 0.066 Uiso 1 1 calc R . . . .
C7 C 0.5580(8) -0.1185(4) 0.6248(4) 0.0721(16) Uani 1 1 d . . . . .
H7 H 0.4461 -0.1356 0.5909 0.087 Uiso 1 1 calc R . . . .
C13 C 0.8025(10) -0.0095(4) 0.7071(4) 0.0803(19) Uani 1 1 d . . . . .
C14 C 0.8022(8) -0.1495(4) 0.6920(3) 0.0667(15) Uani 1 1 d . . . . .
H14 H 0.8573 -0.1882 0.7046 0.080 Uiso 1 1 calc R . . . .
C15 C 0.8876(9) -0.0644(4) 0.7258(4) 0.0792(18) Uani 1 1 d . . . . .
H15 H 0.9994 -0.0456 0.7600 0.095 Uiso 1 1 calc R . . . .
C23 C 0.5385(9) -0.3059(4) 0.6611(4) 0.0826(19) Uani 1 1 d . . . . .
H23A H 0.4763 -0.3649 0.6317 0.124 Uiso 1 1 calc GR . . . .
H23B H 0.4826 -0.2716 0.7008 0.124 Uiso 1 1 calc GR . . . .
H23C H 0.6532 -0.3036 0.6894 0.124 Uiso 1 1 calc GR . . . .
C26 C 0.6436(10) -0.0338(4) 0.6595(4) 0.092(2) Uani 1 1 d . . . . .
H26 H 0.5891 0.0064 0.6492 0.111 Uiso 1 1 calc R . . . .
F2 F 0.3214(6) 0.0912(2) 0.6266(3) 0.1251(16) Uani 1 1 d . . . . .
N3 N 0.0665(5) -0.3109(2) 0.4033(2) 0.0501(10) Uani 1 1 d . . . . .
H3A H 0.0100 -0.3639 0.3651 0.060 Uiso 1 1 calc GR . . . .
H3B H 0.0870 -0.3080 0.4534 0.060 Uiso 1 1 calc GR . . . .
H3C H 0.1654 -0.2992 0.3934 0.060 Uiso 1 1 calc GR . . . .
C1 C 0.0637(6) -0.1547(3) 0.4611(3) 0.0475(11) Uani 1 1 d . . . . .
C8 C -0.0401(6) -0.2456(3) 0.3997(3) 0.0559(13) Uani 1 1 d . . . . .
H8 H -0.1403 -0.2550 0.4184 0.067 Uiso 1 1 calc R . . . .
C10 C 0.2619(8) -0.0266(4) 0.4972(5) 0.088(2) Uani 1 1 d . . . . .
H10 H 0.3374 0.0041 0.4833 0.106 Uiso 1 1 calc R . . . .
C11 C 0.0418(8) -0.1156(3) 0.5382(4) 0.0751(17) Uani 1 1 d . . . . .
H11 H -0.0333 -0.1450 0.5535 0.090 Uiso 1 1 calc R . . . .
C12 C 0.2355(8) 0.0092(3) 0.5720(4) 0.0730(17) Uani 1 1 d . . . . .
C16 C 0.1748(8) -0.1106(4) 0.4402(4) 0.0783(17) Uani 1 1 d . . . . .
H16 H 0.1923 -0.1366 0.3877 0.094 Uiso 1 1 calc R . . . .
C18 C -0.1034(8) -0.2624(4) 0.3121(3) 0.0791(19) Uani 1 1 d . . . . .
H18A H -0.0078 -0.2537 0.2921 0.119 Uiso 1 1 calc GR . . . .
H18B H -0.1769 -0.2233 0.3092 0.119 Uiso 1 1 calc GR . . . .
H18C H -0.1664 -0.3211 0.2784 0.119 Uiso 1 1 calc GR . . . .
C28 C 0.1296(9) -0.0330(4) 0.5939(4) 0.092(2) Uani 1 1 d . . . . .
H28 H 0.1149 -0.0066 0.6468 0.110 Uiso 1 1 calc R . . . .
F3 F 0.4346(6) 0.1037(3) 0.8160(3) 0.1407(18) Uani 1 1 d . . . . .
N4 N 1.0948(5) 0.3931(2) 1.0097(2) 0.0556(10) Uani 1 1 d . . . . .
H4A H 0.9994 0.4135 1.0143 0.067 Uiso 1 1 calc GR . . . .
H4B H 1.1811 0.4364 1.0238 0.067 Uiso 1 1 calc GR . . . .
H4C H 1.1186 0.3692 1.0433 0.067 Uiso 1 1 calc GR . . . .
C9 C 1.0698(7) 0.3253(3) 0.9206(3) 0.0537(12) Uani 1 1 d . . . . .
H9 H 1.0619 0.3548 0.8861 0.064 Uiso 1 1 calc R . . . .
C17 C 0.9027(7) 0.2636(3) 0.8924(3) 0.0540(13) Uani 1 1 d . . . . .
C20 C 0.7217(11) 0.1504(4) 0.8955(4) 0.091(2) Uani 1 1 d . . . . .
H20 H 0.7060 0.1104 0.9151 0.110 Uiso 1 1 calc R . . . .
C21 C 0.8798(9) 0.2039(3) 0.9212(3) 0.0720(16) Uani 1 1 d . . . . .
H21 H 0.9710 0.1998 0.9580 0.086 Uiso 1 1 calc R . . . .
C22 C 0.7648(8) 0.2669(3) 0.8372(3) 0.0672(15) Uani 1 1 d . . . . .
H22 H 0.7789 0.3064 0.8170 0.081 Uiso 1 1 calc R . . . .
C24 C 0.6073(9) 0.2137(4) 0.8112(4) 0.0825(19) Uani 1 1 d . . . . .
H24 H 0.5154 0.2169 0.7740 0.099 Uiso 1 1 calc R . . . .
C25 C 1.2256(8) 0.2857(4) 0.9163(4) 0.0779(17) Uani 1 1 d . . . . .
H25A H 1.3242 0.3295 0.9314 0.117 Uiso 1 1 calc GR . . . .
H25B H 1.2097 0.2409 0.8607 0.117 Uiso 1 1 calc GR . . . .
H25C H 1.2425 0.2614 0.9540 0.117 Uiso 1 1 calc GR . . . .
C29 C 0.5898(9) 0.1563(4) 0.8415(4) 0.088(2) Uani 1 1 d . . . . .
F4 F 1.2566(11) 0.0582(3) 0.9448(4) 0.238(4) Uani 1 1 d . . . . .
N2 N 1.0890(5) -0.3507(2) 0.7643(2) 0.0538(10) Uani 1 1 d . . . . .
H2A H 1.0643 -0.3383 0.7221 0.065 Uiso 1 1 calc GR . . . .
H2B H 1.0073 -0.3404 0.7902 0.065 Uiso 1 1 calc GR . . . .
H2C H 1.0952 -0.4063 0.7451 0.065 Uiso 1 1 calc GR . . . .
C2 C 1.2564(7) -0.2956(3) 0.8235(3) 0.0560(13) Uani 1 1 d . . . . .
H2 H 1.3438 -0.3084 0.7934 0.067 Uiso 1 1 calc R . . . .
C4 C 1.2517(8) -0.2010(3) 0.8538(3) 0.0631(14) Uani 1 1 d . . . . .
C6 C 1.3018(8) -0.3207(4) 0.8923(3) 0.0726(16) Uani 1 1 d . . . . .
H6A H 1.2189 -0.3081 0.9233 0.109 Uiso 1 1 calc GR . . . .
H6B H 1.4134 -0.2884 0.9285 0.109 Uiso 1 1 calc GR . . . .
H6C H 1.3018 -0.3816 0.8687 0.109 Uiso 1 1 calc GR . . . .
C19 C 1.1225(9) -0.1665(4) 0.8833(4) 0.088(2) Uani 1 1 d . . . . .
H19 H 1.0316 -0.2022 0.8837 0.106 Uiso 1 1 calc R . . . .
C27 C 1.253(2) -0.0285(6) 0.9139(6) 0.148(5) Uani 1 1 d . . . . .
C30 C 1.1245(14) -0.0792(5) 0.9125(5) 0.122(3) Uani 1 1 d . . . . .
H30 H 1.0340 -0.0565 0.9312 0.147 Uiso 1 1 calc R . . . .
C31 C 1.3830(12) -0.1470(4) 0.8558(5) 0.131(4) Uani 1 1 d . . . . .
H31 H 1.4734 -0.1688 0.8363 0.157 Uiso 1 1 calc R . . . .
C32 C 1.3839(18) -0.0593(6) 0.8867(8) 0.187(6) Uani 1 1 d . . . . .
H32 H 1.4751 -0.0221 0.8884 0.224 Uiso 1 1 calc R . . . .
O1 O 0.7794(5) 0.4533(3) 1.0110(2) 0.0664(10) Uani 1 1 d . . . . .
H1D H 0.7433 0.4768 1.0536 0.100 Uiso 1 1 d G . . . .
H1E H 0.6912 0.4374 0.9702 0.100 Uiso 1 1 d G . . . .

loop_
_atom_site_aniso_label
_atom_site_aniso_U_11
_atom_site_aniso_U_22
_atom_site_aniso_U_33
_atom_site_aniso_U_23
_atom_site_aniso_U_13
_atom_site_aniso_U_12
Pb1 0.03671(13) 0.03993(12) 0.03326(11) 0.01996(10) 0.01151(9) 0.01179(10)
Pb2 0.03412(9) 0.05069(10) 0.03294(8) 0.01880(7) 0.00683(7) 0.01015(7)
Br1 0.0526(3) 0.0429(2) 0.0488(3) 0.0197(2) 0.0131(2) 0.0113(2)
Br2 0.0431(3) 0.0639(3) 0.0476(2) 0.0281(2) 0.0184(2) 0.0072(2)
Br3 0.0375(2) 0.0549(3) 0.0456(2) 0.0265(2) 0.00694(19) 0.0128(2)
Br4 0.0622(3) 0.0617(3) 0.0532(3) 0.0272(2) 0.0164(2) 0.0217(3)
Br5 0.0536(3) 0.0805(4) 0.0491(3) 0.0363(3) 0.0206(2) 0.0180(3)
Br6 0.0381(3) 0.0538(3) 0.0433(2) 0.0180(2) 0.00383(19) 0.0138(2)
Br7 0.0503(3) 0.0567(3) 0.0562(3) 0.0275(2) 0.0138(2) 0.0078(2)
F1 0.154(4) 0.057(2) 0.104(3) 0.007(2) 0.039(3) 0.007(2)
N1 0.048(2) 0.050(2) 0.042(2) 0.0184(18) 0.0104(18) 0.0039(18)
C3 0.059(3) 0.058(3) 0.047(3) 0.020(2) 0.023(2) 0.021(3)
C5 0.051(3) 0.070(3) 0.055(3) 0.034(3) 0.020(2) 0.020(3)
C7 0.072(4) 0.074(4) 0.066(4) 0.033(3) 0.009(3) 0.023(3)
C13 0.107(6) 0.051(4) 0.061(4) 0.004(3) 0.029(4) 0.014(4)
C14 0.068(4) 0.062(3) 0.068(3) 0.025(3) 0.018(3) 0.031(3)
C15 0.077(4) 0.069(4) 0.065(4) 0.013(3) 0.008(3) 0.021(3)
C23 0.116(6) 0.083(4) 0.078(4) 0.050(3) 0.050(4) 0.028(4)
C26 0.115(6) 0.064(4) 0.090(5) 0.032(4) 0.015(5) 0.032(4)
F2 0.111(3) 0.0445(19) 0.155(4) 0.015(2) -0.011(3) -0.009(2)
N3 0.055(3) 0.042(2) 0.051(2) 0.0192(18) 0.017(2) 0.0102(18)
C1 0.048(3) 0.040(2) 0.053(3) 0.021(2) 0.010(2) 0.014(2)
C8 0.047(3) 0.056(3) 0.057(3) 0.018(2) 0.014(2) 0.015(2)
C10 0.075(5) 0.072(4) 0.118(6) 0.057(4) 0.012(4) -0.015(3)
C11 0.085(5) 0.055(3) 0.078(4) 0.023(3) 0.031(4) 0.001(3)
C12 0.069(4) 0.038(3) 0.087(4) 0.018(3) -0.001(3) 0.012(3)
C16 0.084(5) 0.078(4) 0.066(4) 0.030(3) 0.022(3) 0.002(3)
C18 0.081(5) 0.070(4) 0.065(4) 0.019(3) -0.004(3) 0.030(3)
C28 0.109(6) 0.062(4) 0.081(4) 0.009(3) 0.039(4) 0.008(4)
F3 0.105(4) 0.132(4) 0.136(4) 0.033(3) 0.031(3) -0.041(3)
N4 0.064(3) 0.048(2) 0.049(2) 0.0211(19) 0.011(2) 0.005(2)
C9 0.063(3) 0.060(3) 0.040(2) 0.026(2) 0.015(2) 0.009(3)
C17 0.073(4) 0.046(3) 0.042(3) 0.017(2) 0.024(3) 0.010(3)
C20 0.115(6) 0.073(4) 0.075(4) 0.033(4) 0.025(4) -0.017(4)
C21 0.088(5) 0.069(4) 0.058(3) 0.034(3) 0.017(3) 0.000(3)
C22 0.073(4) 0.060(3) 0.063(3) 0.025(3) 0.015(3) 0.014(3)
C24 0.066(4) 0.076(4) 0.077(4) 0.017(4) 0.008(3) 0.006(3)
C25 0.076(5) 0.079(4) 0.079(4) 0.029(3) 0.036(4) 0.019(3)
C29 0.075(5) 0.072(4) 0.083(5) 0.014(4) 0.024(4) -0.022(4)
F4 0.396(11) 0.056(3) 0.223(7) 0.038(4) 0.075(7) 0.032(4)
N2 0.072(3) 0.046(2) 0.044(2) 0.0176(18) 0.022(2) 0.017(2)
C2 0.056(3) 0.063(3) 0.051(3) 0.025(3) 0.022(3) 0.008(3)
C4 0.081(4) 0.055(3) 0.051(3) 0.023(3) 0.020(3) 0.005(3)
C6 0.073(4) 0.080(4) 0.070(4) 0.042(3) 0.015(3) 0.021(3)
C19 0.103(6) 0.062(4) 0.104(5) 0.034(4) 0.042(4) 0.027(4)
C27 0.256(17) 0.049(5) 0.118(7) 0.029(5) 0.041(9) 0.012(7)
C30 0.179(10) 0.077(5) 0.111(6) 0.036(5) 0.045(6) 0.059(6)
C31 0.151(8) 0.059(4) 0.149(8) 0.011(4) 0.077(7) -0.023(5)
C32 0.236(16) 0.073(7) 0.217(13) 0.033(7) 0.100(11) -0.037(7)
O1 0.063(3) 0.085(3) 0.0445(19) 0.026(2) 0.0110(18) 0.015(2)

loop_
_atom_type_symbol
_atom_type_description
_atom_type_scat_dispersion_real
_atom_type_scat_dispersion_imag
_atom_type_scat_source
C C 0.0033 0.0016 'International Tables Vol C Tables 4.2.6.8 and 6.1.1.4'
H H 0.0000 0.0000 'International Tables Vol C Tables 4.2.6.8 and 6.1.1.4'
Br Br -0.2901 2.4595 'International Tables Vol C Tables 4.2.6.8 and 6.1.1.4'
F F 0.0171 0.0103 'International Tables Vol C Tables 4.2.6.8 and 6.1.1.4'
N N 0.0061 0.0033 'International Tables Vol C Tables 4.2.6.8 and 6.1.1.4'
O O 0.0106 0.0060 'International Tables Vol C Tables 4.2.6.8 and 6.1.1.4'
Pb Pb -3.3944 10.1111 'International Tables Vol C Tables 4.2.6.8 and 6.1.1.4'

loop_
_geom_angle_atom_site_label_1
_geom_angle_atom_site_label_2
_geom_angle_atom_site_label_3
_geom_angle
_geom_angle_site_symmetry_1
_geom_angle_site_symmetry_3
_geom_angle_publ_flag
Br1 Pb1 Br1 180.0 . 2_746 ?
Br2 Pb1 Br1 91.981(13) . 2_746 ?
Br2 Pb1 Br1 91.982(13) 2_746 . ?
Br2 Pb1 Br1 88.020(13) 2_746 2_746 ?
Br2 Pb1 Br1 88.017(13) . . ?
Br2 Pb1 Br2 180.0 2_746 . ?
Br2 Pb1 Br3 86.475(13) . . ?
Br2 Pb1 Br3 93.524(13) 2_746 . ?
Br2 Pb1 Br3 86.476(13) 2_746 2_746 ?
Br2 Pb1 Br3 93.525(13) . 2_746 ?
Br3 Pb1 Br1 93.734(13) 2_746 2_746 ?
Br3 Pb1 Br1 86.268(12) 2_746 . ?
Br3 Pb1 Br1 86.265(12) . 2_746 ?
Br3 Pb1 Br1 93.733(12) . . ?
Br3 Pb1 Br3 180.0 2_746 . ?
Br3 Pb2 Br2 83.507(12) . 1_455 ?
Br4 Pb2 Br2 90.512(14) . 1_455 ?
Br4 Pb2 Br3 99.196(13) . . ?
Br5 Pb2 Br2 177.472(15) . 1_455 ?
Br5 Pb2 Br3 94.202(14) . . ?
Br5 Pb2 Br4 90.911(15) . . ?
Br5 Pb2 Br7 94.954(15) . . ?
Br6 Pb2 Br2 86.808(14) . 1_455 ?
Br6 Pb2 Br3 169.941(13) . . ?
Br6 Pb2 Br4 83.565(14) . . ?
Br6 Pb2 Br5 95.428(15) . . ?
Br6 Pb2 Br7 88.780(14) . . ?
Br7 Pb2 Br2 83.898(13) . 1_455 ?
Br7 Pb2 Br3 87.498(13) . . ?
Br7 Pb2 Br4 170.769(15) . . ?
Pb1 Br3 Pb2 154.135(17) . . ?
H1A N1 H1B 109.5 . . ?
H1A N1 H1C 109.5 . . ?
H1B N1 H1C 109.5 . . ?
C5 N1 H1A 109.5 . . ?
C5 N1 H1B 109.5 . . ?
C5 N1 H1C 109.5 . . ?
C7 C3 C5 119.5(5) . . ?
C14 C3 C5 122.6(5) . . ?
C14 C3 C7 117.9(5) . . ?
N1 C5 C3 109.9(4) . . ?
N1 C5 H5 107.8 . . ?
C3 C5 H5 107.8 . . ?
C23 C5 N1 109.2(4) . . ?
C23 C5 C3 114.1(4) . . ?
C23 C5 H5 107.8 . . ?
C3 C7 H7 120.0 . . ?
C3 C7 C26 120.0(6) . . ?
C26 C7 H7 120.0 . . ?
C15 C13 F1 118.5(7) . . ?
C26 C13 F1 118.7(7) . . ?
C26 C13 C15 122.8(6) . . ?
C3 C14 H14 119.2 . . ?
C3 C14 C15 121.6(5) . . ?
C15 C14 H14 119.2 . . ?
C13 C15 C14 117.6(6) . . ?
C13 C15 H15 121.2 . . ?
C14 C15 H15 121.2 . . ?
C5 C23 H23A 109.5 . . ?
C5 C23 H23B 109.5 . . ?
C5 C23 H23C 109.5 . . ?
H23A C23 H23B 109.5 . . ?
H23A C23 H23C 109.5 . . ?
H23B C23 H23C 109.5 . . ?
C7 C26 H26 119.9 . . ?
C13 C26 C7 120.2(6) . . ?
C13 C26 H26 119.9 . . ?
H3A N3 H3B 109.5 . . ?
H3A N3 H3C 109.5 . . ?
H3B N3 H3C 109.5 . . ?
C8 N3 H3A 109.5 . . ?
C8 N3 H3B 109.5 . . ?
C8 N3 H3C 109.5 . . ?
C11 C1 C8 119.1(5) . . ?
C11 C1 C16 118.8(5) . . ?
C16 C1 C8 122.0(5) . . ?
N3 C8 C1 108.8(4) . . ?
N3 C8 H8 107.6 . . ?
C1 C8 H8 107.6 . . ?
C18 C8 N3 109.3(4) . . ?
C18 C8 C1 115.7(5) . . ?
C18 C8 H8 107.6 . . ?
C12 C10 H10 120.5 . . ?
C12 C10 C16 119.0(6) . . ?
C16 C10 H10 120.5 . . ?
C1 C11 H11 119.8 . . ?
C1 C11 C28 120.4(6) . . ?
C28 C11 H11 119.8 . . ?
C10 C12 F2 118.1(7) . . ?
C28 C12 F2 120.0(7) . . ?
C28 C12 C10 122.0(6) . . ?
C1 C16 C10 120.0(6) . . ?
C1 C16 H16 120.0 . . ?
C10 C16 H16 120.0 . . ?
C8 C18 H18A 109.5 . . ?
C8 C18 H18B 109.5 . . ?
C8 C18 H18C 109.5 . . ?
H18A C18 H18B 109.5 . . ?
H18A C18 H18C 109.5 . . ?
H18B C18 H18C 109.5 . . ?
C11 C28 H28 120.1 . . ?
C12 C28 C11 119.9(6) . . ?
C12 C28 H28 120.1 . . ?
H4A N4 H4B 109.5 . . ?
H4A N4 H4C 109.5 . . ?
H4B N4 H4C 109.5 . . ?
C9 N4 H4A 109.5 . . ?
C9 N4 H4B 109.5 . . ?
C9 N4 H4C 109.5 . . ?
N4 C9 H9 108.0 . . ?
C17 C9 N4 108.4(4) . . ?
C17 C9 H9 108.0 . . ?
C17 C9 C25 115.9(4) . . ?
C25 C9 N4 108.4(4) . . ?
C25 C9 H9 108.0 . . ?
C21 C17 C9 122.2(5) . . ?
C22 C17 C9 119.6(5) . . ?
C22 C17 C21 118.1(6) . . ?
C21 C20 H20 120.2 . . ?
C29 C20 H20 120.2 . . ?
C29 C20 C21 119.7(6) . . ?
C17 C21 H21 120.0 . . ?
C20 C21 C17 120.1(6) . . ?
C20 C21 H21 120.0 . . ?
C17 C22 H22 118.9 . . ?
C24 C22 C17 122.1(6) . . ?
C24 C22 H22 118.9 . . ?
C22 C24 H24 121.1 . . ?
C29 C24 C22 117.9(7) . . ?
C29 C24 H24 121.1 . . ?
C9 C25 H25A 109.5 . . ?
C9 C25 H25B 109.5 . . ?
C9 C25 H25C 109.5 . . ?
H25A C25 H25B 109.5 . . ?
H25A C25 H25C 109.5 . . ?
H25B C25 H25C 109.5 . . ?
F3 C29 C24 118.1(8) . . ?
C20 C29 F3 119.8(7) . . ?
C20 C29 C24 122.1(6) . . ?
H2A N2 H2B 109.5 . . ?
H2A N2 H2C 109.5 . . ?
H2B N2 H2C 109.5 . . ?
C2 N2 H2A 109.5 . . ?
C2 N2 H2B 109.5 . . ?
C2 N2 H2C 109.5 . . ?
N2 C2 H2 107.7 . . ?
N2 C2 C4 110.5(4) . . ?
N2 C2 C6 109.0(4) . . ?
C4 C2 H2 107.7 . . ?
C4 C2 C6 113.9(4) . . ?
C6 C2 H2 107.7 . . ?
C19 C4 C2 122.3(5) . . ?
C31 C4 C2 119.7(6) . . ?
C31 C4 C19 118.0(6) . . ?
C2 C6 H6A 109.5 . . ?
C2 C6 H6B 109.5 . . ?
C2 C6 H6C 109.5 . . ?
H6A C6 H6B 109.5 . . ?
H6A C6 H6C 109.5 . . ?
H6B C6 H6C 109.5 . . ?
C4 C19 H19 119.6 . . ?
C4 C19 C30 120.8(7) . . ?
C30 C19 H19 119.6 . . ?
C30 C27 F4 119.6(12) . . ?
C30 C27 C32 121.4(10) . . ?
C32 C27 F4 119.0(12) . . ?
C19 C30 H30 120.1 . . ?
C27 C30 C19 119.9(10) . . ?
C27 C30 H30 120.1 . . ?
C4 C31 H31 119.8 . . ?
C4 C31 C32 120.4(9) . . ?
C32 C31 H31 119.8 . . ?
C27 C32 C31 119.6(10) . . ?
C27 C32 H32 120.2 . . ?
C31 C32 H32 120.2 . . ?
H1D O1 H1E 104.5 . . ?

loop_
_geom_bond_atom_site_label_1
_geom_bond_atom_site_label_2
_geom_bond_distance
_geom_bond_site_symmetry_2
_geom_bond_publ_flag
Pb1 Br1 3.0164(4) 2_746 ?
Pb1 Br1 3.0164(4) . ?
Pb1 Br2 2.9934(4) 2_746 ?
Pb1 Br2 2.9934(4) . ?
Pb1 Br3 3.0117(4) 2_746 ?
Pb1 Br3 3.0117(4) . ?
Pb2 Br2 3.2508(5) 1_455 ?
Pb2 Br3 3.2005(5) . ?
Pb2 Br4 3.0792(5) . ?
Pb2 Br5 2.8792(5) . ?
Pb2 Br6 2.8455(5) . ?
Pb2 Br7 3.0061(5) . ?
F1 C13 1.372(7) . ?
N1 H1A 0.8900 . ?
N1 H1B 0.8900 . ?
N1 H1C 0.8900 . ?
N1 C5 1.505(5) . ?
C3 C5 1.513(7) . ?
C3 C7 1.378(7) . ?
C3 C14 1.373(7) . ?
C5 H5 0.9800 . ?
C5 C23 1.497(7) . ?
C7 H7 0.9300 . ?
C7 C26 1.378(8) . ?
C13 C15 1.353(8) . ?
C13 C26 1.318(9) . ?
C14 H14 0.9300 . ?
C14 C15 1.384(8) . ?
C15 H15 0.9300 . ?
C23 H23A 0.9600 . ?
C23 H23B 0.9600 . ?
C23 H23C 0.9600 . ?
C26 H26 0.9300 . ?
F2 C12 1.355(6) . ?
N3 H3A 0.8900 . ?
N3 H3B 0.8900 . ?
N3 H3C 0.8900 . ?
N3 C8 1.512(6) . ?
C1 C8 1.525(6) . ?
C1 C11 1.355(7) . ?
C1 C16 1.364(7) . ?
C8 H8 0.9800 . ?
C8 C18 1.488(7) . ?
C10 H10 0.9300 . ?
C10 C12 1.330(9) . ?
C10 C16 1.390(8) . ?
C11 H11 0.9300 . ?
C11 C28 1.371(8) . ?
C12 C28 1.324(9) . ?
C16 H16 0.9300 . ?
C18 H18A 0.9600 . ?
C18 H18B 0.9600 . ?
C18 H18C 0.9600 . ?
C28 H28 0.9300 . ?
F3 C29 1.355(7) . ?
N4 H4A 0.8900 . ?
N4 H4B 0.8900 . ?
N4 H4C 0.8900 . ?
N4 C9 1.518(5) . ?
C9 H9 0.9800 . ?
C9 C17 1.498(7) . ?
C9 C25 1.502(7) . ?
C17 C21 1.381(7) . ?
C17 C22 1.377(7) . ?
C20 H20 0.9300 . ?
C20 C21 1.381(9) . ?
C20 C29 1.353(10) . ?
C21 H21 0.9300 . ?
C22 H22 0.9300 . ?
C22 C24 1.373(8) . ?
C24 H24 0.9300 . ?
C24 C29 1.361(9) . ?
C25 H25A 0.9600 . ?
C25 H25B 0.9600 . ?
C25 H25C 0.9600 . ?
F4 C27 1.365(9) . ?
N2 H2A 0.8900 . ?
N2 H2B 0.8900 . ?
N2 H2C 0.8900 . ?
N2 C2 1.489(6) . ?
C2 H2 0.9800 . ?
C2 C4 1.508(7) . ?
C2 C6 1.512(7) . ?
C4 C19 1.360(8) . ?
C4 C31 1.347(9) . ?
C6 H6A 0.9600 . ?
C6 H6B 0.9600 . ?
C6 H6C 0.9600 . ?
C19 H19 0.9300 . ?
C19 C30 1.379(9) . ?
C27 C30 1.302(14) . ?
C27 C32 1.333(15) . ?
C30 H30 0.9300 . ?
C31 H31 0.9300 . ?
C31 C32 1.385(12) . ?
C32 H32 0.9300 . ?
O1 H1D 0.8497 . ?
O1 H1E 0.8501 . ?
